data_2108280
loop_
_publ_author_name
'Dittrich, B.'
'Fabbiani, F. P. A.'
'Henn, J.'
'Schmidt, M. U.'
'Macchi, P.'
'Meindl, K.'
'Spackman, M. A.'

_publ_contact_author
;
Dittrich, Birger, Institute of inorganic chemistry,
Georg-August-University Goettingen, Tammannstr. 4,
D-37077 Goettingen, Germany.
;
_publ_section_title
;
 Azulene revisited: solid-state structure, invariom modeling and
 lattice-energy minimization of a classical example of disorder
;
_journal_coeditor_code WF5141SUP1
_journal_issue 5
_journal_name_full 'Acta Crystallographica Section B'
_journal_page_first
;
;
_journal_paper_doi 10.1107/S2052520618010120
_journal_volume 74
_journal_year 2018
_chemical_compound_source ' Sigma Aldrich '
_chemical_formula_moiety 'C10 H8'
_chemical_formula_sum 'C10 H8'
_chemical_formula_weight 128.16
_chemical_name_systematic azulene
_space_group_IT_number 14
_symmetry_cell_setting monoclinic
_symmetry_space_group_name_Hall '-P 2yab'
_symmetry_space_group_name_H-M 'P 1 21/a 1'
_audit_conform_dict_location ftp://ftp.iucr.org/pub/cif_core.dic
_audit_conform_dict_name cif_core.dic
_audit_conform_dict_version 2.2
_audit_creation_date 2011-12-12T12:21:38-00:00
_audit_creation_method 'XD routine XDCIF'
_cell_angle_alpha 90
_cell_angle_beta 100.411(2)
_cell_angle_gamma 90
_cell_formula_units_Z 2
_cell_length_a 7.7154(2)
_cell_length_b 5.9019(1)
_cell_length_c 7.6969(2)
_cell_measurement_reflns_used 15500
_cell_measurement_temperature 100
_cell_measurement_theta_max 52.154
_cell_measurement_theta_min 3.4314
_cell_volume 344.712(14)
_computing_publication_material 'enCIFer 1.3, CCDC, 2008'
_computing_structure_refinement 'Koritsanszky et al, (2003)'
_computing_structure_solution 'SHELXS-97 (Sheldrick, 2008)'
_diffrn_ambient_temperature 100
_diffrn_detector_area_resol_mean 16.0009
_diffrn_measured_fraction_theta_full 97.6
_diffrn_measurement_details
;
#__ type_ start__ end____ width___ exp.time_
  1 omega   23.00   66.00   1.0000    1.5000
omega____ theta____ kappa____ phi______ omega'___ theta'___ frames
    -       -2.9400   45.0000  240.0000    0.0000    0.0000 43

#__ type_ start__ end____ width___ exp.time_
  2 omega  -70.00  -23.00   1.0000    1.5000
omega____ theta____ kappa____ phi______ omega'___ theta'___ frames
    -       -2.9400  -75.0000    0.0000    0.0000    0.0000 47

#__ type_ start__ end____ width___ exp.time_
  3 omega  -21.00   22.00   1.0000    1.5000
omega____ theta____ kappa____ phi______ omega'___ theta'___ frames
    -        4.2440  -45.0000  120.0000    0.0000    0.0000 43

#__ type_ start__ end____ width___ exp.time_
  4 omega  -64.00  -21.00   1.0000    1.5000
omega____ theta____ kappa____ phi______ omega'___ theta'___ frames
    -        4.2440  -45.0000  120.0000    0.0000    0.0000 43

#__ type_ start__ end____ width___ exp.time_
  5 omega   30.00   73.00   1.0000    1.5000
omega____ theta____ kappa____ phi______ omega'___ theta'___ frames
    -        4.2440   45.0000    0.0000    0.0000    0.0000 43

#__ type_ start__ end____ width___ exp.time_
  6 omega  -21.00   22.00   1.0000    1.5000
omega____ theta____ kappa____ phi______ omega'___ theta'___ frames
    -        4.2440  -45.0000    0.0000    0.0000    0.0000 43

#__ type_ start__ end____ width___ exp.time_
  7 omega  -21.00   22.00   1.0000    1.5000
omega____ theta____ kappa____ phi______ omega'___ theta'___ frames
    -        4.2440  -45.0000  240.0000    0.0000    0.0000 43

#__ type_ start__ end____ width___ exp.time_
  8 omega  -16.00   30.00   1.0000    1.5000
omega____ theta____ kappa____ phi______ omega'___ theta'___ frames
    -        4.2440  -75.0000  120.0000    0.0000    0.0000 46

#__ type_ start__ end____ width___ exp.time_
  9 omega  -64.00  -21.00   1.0000    1.5000
omega____ theta____ kappa____ phi______ omega'___ theta'___ frames
    -        4.2440  -45.0000  240.0000    0.0000    0.0000 43

#__ type_ start__ end____ width___ exp.time_
 10 omega  -16.00   30.00   1.0000    1.5000
omega____ theta____ kappa____ phi______ omega'___ theta'___ frames
    -        4.2440  -75.0000  240.0000    0.0000    0.0000 46

#__ type_ start__ end____ width___ exp.time_
 11 omega   11.00   58.00   1.0000   30.0000
omega____ theta____ kappa____ phi______ omega'___ theta'___ frames
    -       78.8488  -75.0000  240.0000    0.0000    0.0000 47

#__ type_ start__ end____ width___ exp.time_
 12 omega  105.00  147.00   1.0000   30.0000
omega____ theta____ kappa____ phi______ omega'___ theta'___ frames
    -       78.8488   50.0000  250.0000    0.0000    0.0000 42

#__ type_ start__ end____ width___ exp.time_
 13 omega    9.00   63.00   1.0000   30.0000
omega____ theta____ kappa____ phi______ omega'___ theta'___ frames
    -       78.8488 -111.0000   82.0000    0.0000    0.0000 54

#__ type_ start__ end____ width___ exp.time_
 14 omega  105.00  147.00   1.0000   30.0000
omega____ theta____ kappa____ phi______ omega'___ theta'___ frames
    -       78.8488   52.0000  118.0000    0.0000    0.0000 42

#__ type_ start__ end____ width___ exp.time_
 15 omega   53.00   96.00   1.0000   30.0000
omega____ theta____ kappa____ phi______ omega'___ theta'___ frames
    -       78.8488  -45.0000  240.0000    0.0000    0.0000 43

#__ type_ start__ end____ width___ exp.time_
 16 omega   53.00   96.00   1.0000   30.0000
omega____ theta____ kappa____ phi______ omega'___ theta'___ frames
    -       78.8488  -45.0000    0.0000    0.0000    0.0000 43

#__ type_ start__ end____ width___ exp.time_
 17 omega   63.00  116.00   1.0000   30.0000
omega____ theta____ kappa____ phi______ omega'___ theta'___ frames
    -       78.8488 -111.0000   82.0000    0.0000    0.0000 53

#__ type_ start__ end____ width___ exp.time_
 18 omega   64.00  118.00   1.0000   30.0000
omega____ theta____ kappa____ phi______ omega'___ theta'___ frames
    -       78.8488 -118.0000   31.0000    0.0000    0.0000 54

#__ type_ start__ end____ width___ exp.time_
 19 omega   61.00  104.00   1.0000   30.0000
omega____ theta____ kappa____ phi______ omega'___ theta'___ frames
    -       78.8488   61.0000  -76.0000    0.0000    0.0000 43

#__ type_ start__ end____ width___ exp.time_
 20 omega   53.00   96.00   1.0000   30.0000
omega____ theta____ kappa____ phi______ omega'___ theta'___ frames
    -       78.8488  -45.0000  120.0000    0.0000    0.0000 43

#__ type_ start__ end____ width___ exp.time_
 21 omega   11.00   58.00   1.0000   30.0000
omega____ theta____ kappa____ phi______ omega'___ theta'___ frames
    -       78.8488  -75.0000    0.0000    0.0000    0.0000 47

#__ type_ start__ end____ width___ exp.time_
 22 omega  104.00  146.00   1.0000   30.0000
omega____ theta____ kappa____ phi______ omega'___ theta'___ frames
    -       78.8488   61.0000  163.0000    0.0000    0.0000 42

#__ type_ start__ end____ width___ exp.time_
 23 omega   61.00  104.00   1.0000   30.0000
omega____ theta____ kappa____ phi______ omega'___ theta'___ frames
    -       78.8488   61.0000  163.0000    0.0000    0.0000 43

#__ type_ start__ end____ width___ exp.time_
 24 omega  104.00  146.00   1.0000   30.0000
omega____ theta____ kappa____ phi______ omega'___ theta'___ frames
    -       78.8488   59.0000  224.0000    0.0000    0.0000 42

#__ type_ start__ end____ width___ exp.time_
 25 omega   11.00   58.00   1.0000   30.0000
omega____ theta____ kappa____ phi______ omega'___ theta'___ frames
    -       78.8488  -75.0000  120.0000    0.0000    0.0000 47

#__ type_ start__ end____ width___ exp.time_
 26 omega   58.00  105.00   1.0000   30.0000
omega____ theta____ kappa____ phi______ omega'___ theta'___ frames
    -       78.8488  -75.0000  240.0000    0.0000    0.0000 47

#__ type_ start__ end____ width___ exp.time_
 27 omega   62.00  115.00   1.0000   30.0000
omega____ theta____ kappa____ phi______ omega'___ theta'___ frames
    -       78.8488 -110.0000  181.0000    0.0000    0.0000 53

#__ type_ start__ end____ width___ exp.time_
 28 omega   59.00  107.00   1.0000   30.0000
omega____ theta____ kappa____ phi______ omega'___ theta'___ frames
    -       78.8488  -79.0000  139.0000    0.0000    0.0000 48

#__ type_ start__ end____ width___ exp.time_
 29 omega  105.00  147.00   1.0000   30.0000
omega____ theta____ kappa____ phi______ omega'___ theta'___ frames
    -       78.8488   52.0000    8.0000    0.0000    0.0000 42

#__ type_ start__ end____ width___ exp.time_
 30 omega   58.00  105.00   1.0000   30.0000
omega____ theta____ kappa____ phi______ omega'___ theta'___ frames
    -       78.8488  -75.0000    0.0000    0.0000    0.0000 47

#__ type_ start__ end____ width___ exp.time_
 31 omega   62.00  105.00   1.0000   30.0000
omega____ theta____ kappa____ phi______ omega'___ theta'___ frames
    -       78.8488   52.0000  127.0000    0.0000    0.0000 43

#__ type_ start__ end____ width___ exp.time_
 32 omega    9.00   62.00   1.0000   30.0000
omega____ theta____ kappa____ phi______ omega'___ theta'___ frames
    -       78.8488 -110.0000  181.0000    0.0000    0.0000 53

#__ type_ start__ end____ width___ exp.time_
 33 omega   62.00  104.00   1.0000   30.0000
omega____ theta____ kappa____ phi______ omega'___ theta'___ frames
    -       78.8488   55.0000  184.0000    0.0000    0.0000 42

#__ type_ start__ end____ width___ exp.time_
 34 omega  101.00  150.00   1.0000   30.0000
omega____ theta____ kappa____ phi______ omega'___ theta'___ frames
    -       78.8488   21.0000   -5.0000    0.0000    0.0000 49

#__ type_ start__ end____ width___ exp.time_
 35 phi    120.00  180.00   1.0000   30.0000
omega____ theta____ kappa____ phi______ omega'___ theta'___ frames
  40.0000   78.8488    0.0000     -        0.0000    0.0000 60

#__ type_ start__ end____ width___ exp.time_
 36 omega   51.00  101.00   1.0000   30.0000
omega____ theta____ kappa____ phi______ omega'___ theta'___ frames
    -       78.8488   21.0000   -5.0000    0.0000    0.0000 50


#__ type_ start__ end____ width___ exp.time_
 37 omega -125.00  -64.00   1.0000   30.0000
omega____ theta____ kappa____ phi______ omega'___ theta'___ frames
    -      -54.5448  -10.0000  123.0000    0.0000    0.0000 61

#__ type_ start__ end____ width___ exp.time_
 38 omega  -28.00   40.00   1.0000    1.5000
omega____ theta____ kappa____ phi______ omega'___ theta'___ frames
    -        4.2440   86.0000   42.0000    0.0000    0.0000 68

#__ type_ start__ end____ width___ exp.time_
 39 omega   -9.00   54.00   1.0000    1.5000
omega____ theta____ kappa____ phi______ omega'___ theta'___ frames
    -        4.2440 -118.0000  172.0000    0.0000    0.0000 63

#__ type_ start__ end____ width___ exp.time_
 40 phi   -180.00 -120.00   1.0000    1.5000
omega____ theta____ kappa____ phi______ omega'___ theta'___ frames
  40.0000    4.2440    0.0000     -        0.0000    0.0000 60

#__ type_ start__ end____ width___ exp.time_
 41 phi      0.00   60.00   1.0000    1.5000
omega____ theta____ kappa____ phi______ omega'___ theta'___ frames
  40.0000    4.2440    0.0000     -        0.0000    0.0000 60

#__ type_ start__ end____ width___ exp.time_
 42 phi   -120.00  -60.00   1.0000   30.0000
omega____ theta____ kappa____ phi______ omega'___ theta'___ frames
  40.0000   78.8488    0.0000     -        0.0000    0.0000 60

#__ type_ start__ end____ width___ exp.time_
 43 phi     60.00  120.00   1.0000   30.0000
omega____ theta____ kappa____ phi______ omega'___ theta'___ frames
  40.0000   78.8488    0.0000     -        0.0000    0.0000 60

#__ type_ start__ end____ width___ exp.time_
 44 phi    -60.00    0.00   1.0000   30.0000
omega____ theta____ kappa____ phi______ omega'___ theta'___ frames
  40.0000   78.8488    0.0000     -        0.0000    0.0000 60

#__ type_ start__ end____ width___ exp.time_
 45 phi      0.00   60.00   1.0000   30.0000
omega____ theta____ kappa____ phi______ omega'___ theta'___ frames
  40.0000   78.8488    0.0000     -        0.0000    0.0000 60

#__ type_ start__ end____ width___ exp.time_
 46 phi   -180.00 -120.00   1.0000   30.0000
omega____ theta____ kappa____ phi______ omega'___ theta'___ frames
  40.0000   78.8488    0.0000     -        0.0000    0.0000 60

#__ type_ start__ end____ width___ exp.time_
 47 omega    9.00   64.00   1.0000   30.0000
omega____ theta____ kappa____ phi______ omega'___ theta'___ frames
    -       78.8488 -118.0000   31.0000    0.0000    0.0000 55

#__ type_ start__ end____ width___ exp.time_
 48 omega    9.00   62.00   1.0000   30.0000
omega____ theta____ kappa____ phi______ omega'___ theta'___ frames
    -       78.8488 -110.0000  130.0000    0.0000    0.0000 53

#__ type_ start__ end____ width___ exp.time_
 49 omega   62.00  115.00   1.0000   30.0000
omega____ theta____ kappa____ phi______ omega'___ theta'___ frames
    -       78.8488 -110.0000  130.0000    0.0000    0.0000 53

#__ type_ start__ end____ width___ exp.time_
 50 omega   51.00  101.00   1.0000   30.0000
omega____ theta____ kappa____ phi______ omega'___ theta'___ frames
    -       78.8488   21.0000   -2.0000    0.0000    0.0000 50

#__ type_ start__ end____ width___ exp.time_
 51 omega  100.00  150.00   1.0000   30.0000
omega____ theta____ kappa____ phi______ omega'___ theta'___ frames
    -       78.8488   20.0000   16.0000    0.0000    0.0000 50

#__ type_ start__ end____ width___ exp.time_
 52 omega   50.00  100.00   1.0000   30.0000
omega____ theta____ kappa____ phi______ omega'___ theta'___ frames
    -       78.8488   20.0000  255.0000    0.0000    0.0000 50

#__ type_ start__ end____ width___ exp.time_
 53 omega  100.00  150.00   1.0000   30.0000
omega____ theta____ kappa____ phi______ omega'___ theta'___ frames
    -       78.8488   20.0000  244.0000    0.0000    0.0000 50
;
_diffrn_measurement_device_type 'Oxford Diffraction Xcalibur S'
_diffrn_orient_matrix_UB_11 -0.0022886673
_diffrn_orient_matrix_UB_12 -0.1198874111
_diffrn_orient_matrix_UB_13 -0.0042037416
_diffrn_orient_matrix_UB_21 0.0759616618
_diffrn_orient_matrix_UB_22 0.0004366111
_diffrn_orient_matrix_UB_23 -0.0397834910
_diffrn_orient_matrix_UB_31 0.0545228896
_diffrn_orient_matrix_UB_32 -0.0058481764
_diffrn_orient_matrix_UB_33 0.0843906242
_diffrn_radiation_monochromator graphite
_diffrn_radiation_source 'Enhance (Mo) X-ray Source'
_diffrn_radiation_type 'Mo K\a'
_diffrn_radiation_wavelength 0.7107
_diffrn_reflns_av_R_equivalents 0.0382
_diffrn_reflns_av_sigmaI/netI 0.0567
_diffrn_reflns_limit_h_max 16
_diffrn_reflns_limit_h_min -16
_diffrn_reflns_limit_k_max 12
_diffrn_reflns_limit_k_min -12
_diffrn_reflns_limit_l_max 12
_diffrn_reflns_limit_l_min -16
_diffrn_reflns_number 35883
_diffrn_reflns_theta_full 51.420
_diffrn_reflns_theta_max 51.420
_diffrn_reflns_theta_min 3.4314
_exptl_absorpt_coefficient_mu 0.070
_exptl_absorpt_correction_T_max 0.992
_exptl_absorpt_correction_T_min 0.958
_exptl_absorpt_correction_type analytical
_exptl_absorpt_process_details
;
CrysAlis RED, Oxford Diffraction Ltd.,
Version 1.171.31.5 (release 28-08-2006 CrysAlis171 .NET)
(compiled Aug 28 2006,13:05:05)
Analytical numeric absorption correction using a multifaceted crystal
                        model based on expressions derived by R.C. Clark & J.S. Reid.
(Clark, R. C. & Reid, J. S. (1995). Acta Cryst. A51, 887-897)
;
_exptl_crystal_colour violet
_exptl_crystal_density_diffrn 1.2348
_exptl_crystal_description triangular
_exptl_crystal_F_000 136.0
_exptl_crystal_size_max 0.8793
_exptl_crystal_size_mid 0.8061
_exptl_crystal_size_min 0.1298
_refine_diff_density_max 0.223
_refine_diff_density_min -0.159
_refine_ls_extinction_method none
_refine_ls_goodness_of_fit_ref 3.0429
_refine_ls_hydrogen_treatment constr
_refine_ls_matrix_type full
_refine_ls_number_parameters 58
_refine_ls_number_reflns 3356
_refine_ls_number_restraints 0
_refine_ls_R_factor_all 0.0526
_refine_ls_R_factor_gt 0.0428
_refine_ls_shift/su_max 0.0
_refine_ls_structure_factor_coef F
_refine_ls_weighting_details
;
     calc w1 = 1/[s^2^(Fo)]
;
_refine_ls_weighting_scheme calc
_refine_ls_wR_factor_ref 0.0275
_reflns_number_gt 3356
_reflns_number_total 3834
_reflns_threshold_expression F>2(\s)F
_cod_data_source_file wf5141sup1.cif
_cod_data_source_block I
_cod_database_code 2108280
_cod_database_fobs_code 2108280

loop_
_symmetry_equiv_pos_as_xyz
+X,+Y,+Z
1/2-X,1/2+Y,-Z
-X,-Y,-Z
1/2+X,1/2-Y,+Z

loop_
_atom_local_axes_label
_atom_local_axes_atom0
_atom_local_axes_ax1
_atom_local_axes_atom1
_atom_local_axes_atom2
_atom_local_axes_ax2
C(1) C(9) X C(1) C(2) Y
C(2) DUM0 Z C(2) C(3) Y
C(3) C(10) X C(3) C(2) Y
C(4) C(10) X C(4) C(5) Y
C(5) C(4) X C(5) C(6) Y
C(6) DUM0 Z C(6) C(5) Y
C(7) C(8) X C(7) C(6) Y
C(8) C(9) X C(8) C(7) Y
C(9) C(10) X C(9) C(2) Y
C(10) C(9) X C(10) C(3) Y
H(1) C(1) Z H(1) C(9) Y
H(2) C(2) Z H(2) C(1) Y
H(3) C(3) Z H(3) C(10) Y
H(4) C(4) Z H(4) C(10) Y
H(5) C(5) Z H(5) C(6) Y
H(6) C(6) Z H(6) C(7) Y
H(7) C(7) Z H(7) C(6) Y
H(8) C(8) Z H(8) C(9) Y

loop_
_atom_site_aniso_label
_atom_site_aniso_U_11
_atom_site_aniso_U_22
_atom_site_aniso_U_33
_atom_site_aniso_U_23
_atom_site_aniso_U_13
_atom_site_aniso_U_12
C(1) 0.01702(8) 0.02016(7) 0.02277(8) -0.00673(6) 0.00275(6) -0.00237(6)
C(2) 0.02090(10) 0.02830(10) 0.01790(10) -0.00250(10) 0.00270(10) 0.00090(10)
C(3) 0.02099(8) 0.02350(10) 0.01863(8) 0.00514(6) 0.00464(6) 0.00406(8)
C(4) 0.01460(10) 0.01210(10) 0.0252(2) -0.00200(10) 0.00540(10) -0.00220(10)
C(5) 0.01702(8) 0.02016(7) 0.02277(8) -0.00673(6) 0.00275(6) -0.00237(6)
C(6) 0.02090(10) 0.02830(10) 0.01790(10) -0.00250(10) 0.00270(10) 0.00090(10)
C(7) 0.02099(8) 0.02350(10) 0.01863(8) 0.00514(6) 0.00464(6) 0.00406(8)
C(8) 0.01650(10) 0.01290(10) 0.02080(10) 0.00250(10) 0.00650(10) -0.00010(10)
C(9) 0.01290(10) 0.01120(10) 0.01700(10) -0.00090(10) 0.00450(10) -0.00070(10)
C(10) 0.01260(10) 0.01150(10) 0.01820(10) 0.00050(10) 0.00450(10) -0.00040(10)

loop_
_atom_site_label
_atom_site_fract_x
_atom_site_fract_y
_atom_site_fract_z
_atom_site_U_iso_or_equiv
_atom_site_occupancy
C(1) 0.16540(10) 0.20590(10) 0.2102(1) 0.02 0.5
C(2) 0.15098(7) 0.04305(8) 0.34397(2) 0.023 0.5
C(3) 0.04490(10) -0.14330(10) 0.2696(1) 0.021 0.5
C(4) -0.11104(4) -0.24314(4) -0.02876(2) 0.017 0.5
C(5) -0.17040(10) -0.20920(10) -0.2119(1) 0.02 0.5
C(6) -0.13861(5) -0.03272(6) -0.31700(1) 0.023 0.5
C(7) -0.04330(10) 0.16140(10) -0.2747(1) 0.021 0.5
C(8) 0.05260(4) 0.23355(4) -0.10969(2) 0.017 0.5
C(9) 0.06945(4) 0.12288(3) 0.05164(2) 0.014 0.5
C(10) -0.00623(3) -0.10001(5) 0.08924(2) 0.014 0.5
H(1) 0.23710 0.36360 0.2281 0.0370(10) 0.5
H(2) 0.21118 0.05874 0.48129 0.047(2) 0.5
H(3) 0.01170 -0.29100 0.3394 0.040(2) 0.5
H(4) -0.15337 -0.39883 0.02608 0.034(2) 0.5
H(5) -0.25200 -0.34390 -0.2791 0.0370(10) 0.5
H(6) -0.19919 -0.04852 -0.45521 0.047(2) 0.5
H(7) -0.03930 0.27600 -0.3843 0.040(2) 0.5
H(8) 0.11938 0.39561 -0.10877 0.033(2) 0.5

loop_
_atom_type_symbol
_atom_type_description
_atom_type_scat_dispersion_real
_atom_type_scat_dispersion_imag
_atom_type_scat_source
C C 0.0033 0.0016 'Invariom modelling (Acta Cryst. A61, 314--320)'
H H 0.0000 0.0000 'Invariom modelling (Acta Cryst. A61, 314--320)'
N N 0.0061 0.0033 'Invariom modelling (Acta Cryst. A61, 314--320)'
O O 0.0106 0.0060 'Invariom modelling (Acta Cryst. A61, 314--320)'

loop_
_geom_angle_atom_site_label_1
_geom_angle_atom_site_label_2
_geom_angle_atom_site_label_3
_geom_angle
_geom_angle_site_symmetry_1
_geom_angle_site_symmetry_2
_geom_angle_site_symmetry_3
_geom_angle_publ_flag
C(2) C(1) C(4) 140.948(11) 1_555 1_555 3_555 yes
C(2) C(1) C(5) 105.5(2) 1_555 1_555 3_555 yes
C(2) C(1) C(9) 107.232(6) 1_555 1_555 1_555 yes
C(4) C(1) C(5) 108.6(8) 3_555 1_555 3_555 yes
C(4) C(1) C(6) 132.42(2) 3_555 1_555 3_555 yes
C(5) C(1) C(6) 112.6(3) 3_555 1_555 3_555 yes
C(5) C(1) C(9) 136.5(17) 3_555 1_555 1_555 yes
C(6) C(1) C(9) 98.708(14) 3_555 1_555 1_555 yes
C(1) C(2) C(3) 110.066(8) 1_555 1_555 1_555 yes
C(1) C(2) C(6) 65.45(14) 1_555 1_555 3_555 yes
C(1) C(2) C(7) 113.198(7) 1_555 1_555 3_555 yes
C(3) C(2) C(5) 111.521(11) 1_555 1_555 3_555 yes
C(5) C(2) C(6) 66.83(14) 3_555 1_555 3_555 yes
C(5) C(2) C(7) 114.637(11) 3_555 1_555 3_555 yes
C(2) C(3) C(7) 131.8(2) 1_555 1_555 3_555 yes
C(2) C(3) C(8) 144.040(8) 1_555 1_555 3_555 yes
C(2) C(3) C(10) 107.234(11) 1_555 1_555 1_555 yes
C(6) C(3) C(7) 138.1(3) 3_555 1_555 3_555 yes
C(6) C(3) C(8) 137.08(2) 3_555 1_555 3_555 yes
C(6) C(3) C(10) 100.280(8) 3_555 1_555 1_555 yes
C(7) C(3) C(8) 82.88(12) 3_555 1_555 3_555 yes
C(7) C(3) C(10) 118.7(2) 3_555 1_555 1_555 yes
C(1) C(4) C(8) 166.13(3) 3_555 1_555 3_555 yes
C(1) C(4) C(9) 72.85(2) 3_555 1_555 3_555 yes
C(1) C(4) C(10) 126.200(12) 3_555 1_555 1_555 yes
C(5) C(4) C(8) 167.577(15) 1_555 1_555 3_555 yes
C(5) C(4) C(9) 74.30(2) 1_555 1_555 3_555 yes
C(5) C(4) C(10) 127.645(8) 1_555 1_555 1_555 yes
C(8) C(4) C(9) 93.28(3) 3_555 1_555 3_555 yes
C(9) C(4) C(10) 53.351(19) 3_555 1_555 1_555 yes
C(1) C(5) C(2) 72.80(19) 3_555 1_555 3_555 yes
C(1) C(5) C(4) 69.7(8) 3_555 1_555 1_555 yes
C(1) C(5) C(6) 65.7(3) 3_555 1_555 1_555 yes
C(2) C(5) C(4) 138.032(15) 3_555 1_555 1_555 yes
C(2) C(5) C(9) 104.88(2) 3_555 1_555 3_555 yes
C(4) C(5) C(6) 129.537(4) 1_555 1_555 1_555 yes
C(6) C(5) C(9) 96.385(9) 1_555 1_555 3_555 yes
C(1) C(6) C(2) 106.00(15) 3_555 1_555 3_555 yes
C(1) C(6) C(3) 125.515(9) 3_555 1_555 3_555 yes
C(1) C(6) C(7) 128.570(8) 3_555 1_555 1_555 yes
C(2) C(6) C(3) 128.15(16) 3_555 1_555 3_555 yes
C(2) C(6) C(5) 104.63(15) 3_555 1_555 1_555 yes
C(2) C(6) C(7) 125.24(15) 3_555 1_555 1_555 yes
C(3) C(6) C(5) 126.975(12) 3_555 1_555 1_555 yes
C(5) C(6) C(7) 130.010(11) 1_555 1_555 1_555 yes
C(2) C(7) C(8) 136.355(5) 3_555 1_555 1_555 yes
C(2) C(7) C(10) 100.23(2) 3_555 1_555 3_555 yes
C(3) C(7) C(8) 92.47(11) 3_555 1_555 1_555 yes
C(3) C(7) C(10) 57.3(2) 3_555 1_555 3_555 yes
C(6) C(7) C(8) 129.521(9) 1_555 1_555 1_555 yes
C(6) C(7) C(10) 93.387(11) 1_555 1_555 3_555 yes
C(3) C(8) C(4) 158.79(2) 3_555 1_555 3_555 yes
C(3) C(8) C(9) 123.108(15) 3_555 1_555 1_555 yes
C(3) C(8) C(10) 69.86(3) 3_555 1_555 3_555 yes
C(4) C(8) C(7) 163.337(17) 3_555 1_555 1_555 yes
C(4) C(8) C(10) 88.938(19) 3_555 1_555 3_555 yes
C(7) C(8) C(9) 127.642(7) 1_555 1_555 1_555 yes
C(7) C(8) C(10) 74.40(2) 1_555 1_555 3_555 yes
C(9) C(8) C(10) 53.246(17) 1_555 1_555 3_555 yes
C(1) C(9) C(4) 73.43(2) 1_555 1_555 3_555 yes
C(1) C(9) C(8) 124.452(13) 1_555 1_555 1_555 yes
C(1) C(9) C(10) 107.733(8) 1_555 1_555 1_555 yes
C(1) C(9) C(10) 164.319(10) 1_555 1_555 3_555 yes
C(4) C(9) C(5) 72.54(2) 3_555 1_555 3_555 yes
C(4) C(9) C(8) 51.02(2) 3_555 1_555 1_555 yes
C(4) C(9) C(10) 178.57(3) 3_555 1_555 1_555 yes
C(4) C(9) C(10) 90.89(2) 3_555 1_555 3_555 yes
C(5) C(9) C(8) 123.565(7) 3_555 1_555 1_555 yes
C(5) C(9) C(10) 108.607(7) 3_555 1_555 1_555 yes
C(5) C(9) C(10) 163.40(2) 3_555 1_555 3_555 yes
C(8) C(9) C(10) 127.812(5) 1_555 1_555 1_555 yes
C(10) C(9) C(10) 87.940(15) 1_555 1_555 3_555 yes
C(3) C(10) C(4) 124.452(12) 1_555 1_555 1_555 yes
C(3) C(10) C(8) 73.33(2) 1_555 1_555 3_555 yes
C(3) C(10) C(9) 107.730(8) 1_555 1_555 1_555 yes
C(3) C(10) C(9) 160.21(2) 1_555 1_555 3_555 yes
C(4) C(10) C(7) 120.586(19) 1_555 1_555 3_555 yes
C(4) C(10) C(8) 51.13(2) 1_555 1_555 3_555 yes
C(4) C(10) C(9) 127.814(5) 1_555 1_555 1_555 yes
C(7) C(10) C(8) 69.460(17) 3_555 1_555 3_555 yes
C(7) C(10) C(9) 111.599(14) 3_555 1_555 1_555 yes
C(7) C(10) C(9) 156.32(3) 3_555 1_555 3_555 yes
C(8) C(10) C(9) 178.937(18) 3_555 1_555 1_555 yes
C(8) C(10) C(9) 86.88(3) 3_555 1_555 3_555 yes
C(9) C(10) C(9) 92.060(15) 1_555 1_555 3_555 yes

loop_
_geom_bond_atom_site_label_1
_geom_bond_atom_site_label_2
_geom_bond_distance
_geom_bond_site_symmetry_1
_geom_bond_site_symmetry_2
_geom_bond_publ_flag
C(1) C(2) 1.4274(2) 1_555 1_555 yes
C(1) C(4) 1.4008(3) 1_555 3_555 yes
C(1) C(5) 0.0434(12) 1_555 3_555 yes
C(1) C(6) 1.3507(5) 1_555 3_555 yes
C(1) C(9) 1.39649(7) 1_555 1_555 yes
C(1) H(1) 1.079 1_555 1_555 yes
C(2) C(3) 1.4273(3) 1_555 1_555 yes
C(2) C(5) 1.4396(4) 1_555 3_555 yes
C(2) C(6) 0.22077(13) 1_555 3_555 yes
C(2) C(7) 1.5069(4) 1_555 3_555 yes
C(2) H(2) 1.079 1_555 1_555 yes
C(3) C(6) 1.2803(4) 1_555 3_555 yes
C(3) C(7) 0.1157(4) 1_555 3_555 yes
C(3) C(8) 1.4250(3) 1_555 3_555 yes
C(3) C(10) 1.39655(7) 1_555 1_555 yes
C(3) H(3) 1.079 1_555 1_555 yes
C(4) C(5) 1.41525(18) 1_555 1_555 yes
C(4) C(8) 1.0809(2) 1_555 3_555 yes
C(4) C(9) 0.8113(2) 1_555 3_555 yes
C(4) C(10) 1.38814(14) 1_555 1_555 yes
C(4) H(4) 1.086 1_555 1_555 yes
C(5) C(6) 1.3679(2) 1_555 1_555 yes
C(5) C(9) 1.4282(3) 1_555 3_555 yes
C(5) H(5) 1.086 1_555 1_555 yes
C(6) C(7) 1.36864(18) 1_555 1_555 yes
C(6) H(6) 1.086 1_555 1_555 yes
C(7) C(8) 1.41526(18) 1_555 1_555 yes
C(7) C(10) 1.45570(18) 1_555 3_555 yes
C(7) H(7) 1.086 1_555 1_555 yes
C(8) C(9) 1.38815(14) 1_555 1_555 yes
C(8) C(10) 0.8912(4) 1_555 3_555 yes
C(8) H(8) 1.086 1_555 1_555 yes
C(9) C(10) 1.4887(2) 1_555 1_555 yes
C(9) C(10) 1.1138(3) 1_555 3_555 yes
